data_7046335
loop_
_publ_author_name
'Cui, Zheng'
'Zhou, Lei'
'Qin, Bowen'
'Zhou, Baolei'
'Zhang, Xiaoying'
'Li, Wenliang'
'Zhang, Jingping'

_publ_section_title
;
 Selective chiral symmetry breaking and luminescence sensing of a Zn(ii)
 metal-organic framework.
;
_journal_issue 24
_journal_name_full 'Dalton transactions (Cambridge, England : 2003)'
_journal_page_first 7934
_journal_page_last 7940
_journal_paper_doi 10.1039/c8dt00939b
_journal_volume 47
_journal_year 2018
_chemical_formula_moiety '[(CH3)2NH2]10[Zn3(Zn3O)2(C27H12N6O12)4] 20(CH3)2NCHO 35H2O'
_chemical_formula_sum 'C108 H48 N24 O50 Zn9'
_chemical_formula_weight 3070.21
_space_group_crystal_system cubic
_space_group_IT_number 210
_space_group_name_Hall 'F 4d 2 3'
_space_group_name_H-M_alt 'F 41 3 2'
_symmetry_space_group_name_Hall 'F 4d 2 3'
_symmetry_space_group_name_H-M 'F 41 3 2'
_atom_sites_solution_hydrogens geom
_atom_sites_solution_primary direct
_atom_sites_solution_secondary difmap
_audit_creation_method SHELXL-2014/7
_audit_update_record
;
2018-05-04 deposited with the CCDC.
2018-05-11 downloaded from the CCDC.
;
_cell_angle_alpha 90
_cell_angle_beta 90
_cell_angle_gamma 90
_cell_formula_units_Z 16
_cell_length_a 45.1207(6)
_cell_length_b 45.1207(6)
_cell_length_c 45.1207(6)
_cell_measurement_reflns_used 9900
_cell_measurement_temperature 173(2)
_cell_measurement_theta_max 23.0135
_cell_measurement_theta_min 2.6705
_cell_volume 91860(2)
_computing_cell_refinement SMART
_computing_data_collection 'SMART (Bruker, 1997)'
_computing_data_reduction 'SAINT (Bruker, 1999)'
_computing_molecular_graphics 'Diamond (Brandenburg and Putz, 2008)'
_computing_publication_material 'SHELXL-2014/7 (Sheldrick, 2014)'
_computing_structure_refinement 'SHELXL-2014/7 (Sheldrick, 2014)'
_computing_structure_solution 'SHELXS-2014/7 (Sheldrick, 2014)'
_diffrn_ambient_temperature 173(2)
_diffrn_measured_fraction_theta_full 0.990
_diffrn_measured_fraction_theta_max 0.990
_diffrn_measurement_device_type 'Bruker APEX CCD area-detector'
_diffrn_measurement_method '\w scan'
_diffrn_radiation_type MoK\a
_diffrn_radiation_wavelength 0.71073
_diffrn_reflns_av_R_equivalents 0.0451
_diffrn_reflns_av_unetI/netI 0.0555
_diffrn_reflns_Laue_measured_fraction_full 0.990
_diffrn_reflns_Laue_measured_fraction_max 0.990
_diffrn_reflns_limit_h_max 53
_diffrn_reflns_limit_h_min -53
_diffrn_reflns_limit_k_max 53
_diffrn_reflns_limit_k_min -53
_diffrn_reflns_limit_l_max 53
_diffrn_reflns_limit_l_min -53
_diffrn_reflns_number 40964
_diffrn_reflns_point_group_measured_fraction_full 0.994
_diffrn_reflns_point_group_measured_fraction_max 0.994
_diffrn_reflns_theta_full 25.021
_diffrn_reflns_theta_max 25.021
_diffrn_reflns_theta_min 2.211
_diffrn_source 'fine-focus sealed tube'
_exptl_absorpt_coefficient_mu 0.977
_exptl_absorpt_correction_T_max 0.768
_exptl_absorpt_correction_T_min 0.753
_exptl_absorpt_correction_type multi-scan
_exptl_crystal_colour Colourless
_exptl_crystal_density_diffrn 0.888
_exptl_crystal_density_method 'not measured'
_exptl_crystal_description Octahedral
_exptl_crystal_F_000 24544.0
_exptl_crystal_preparation Luminescent
_exptl_crystal_recrystallization_method Solvothermal
_exptl_crystal_size_max 0.30
_exptl_crystal_size_mid 0.29
_exptl_crystal_size_min 0.27
_refine_diff_density_max 0.461
_refine_diff_density_min -0.662
_refine_diff_density_rms 0.069
_refine_ls_abs_structure_details
;
 Refined as an inversion twin.
;
_refine_ls_abs_structure_Flack 0.17(4)
_refine_ls_extinction_method none
_refine_ls_goodness_of_fit_ref 0.972
_refine_ls_hydrogen_treatment constr
_refine_ls_matrix_type full
_refine_ls_number_parameters 265
_refine_ls_number_reflns 6745
_refine_ls_number_restraints 334
_refine_ls_restrained_S_all 0.964
_refine_ls_R_factor_all 0.1323
_refine_ls_R_factor_gt 0.0754
_refine_ls_shift/su_max 0.001
_refine_ls_shift/su_mean 0.000
_refine_ls_structure_factor_coef Fsqd
_refine_ls_weighting_details 'w=1/[\s^2^(Fo^2^)+(0.2000P)^2^] where P=(Fo^2^+2Fc^2^)/3'
_refine_ls_weighting_scheme calc
_refine_ls_wR_factor_gt 0.2305
_refine_ls_wR_factor_ref 0.2974
_reflns_Friedel_coverage 0.736
_reflns_Friedel_fraction_full 0.999
_reflns_Friedel_fraction_max 0.999
_reflns_number_gt 3302
_reflns_number_total 6782
_reflns_threshold_expression 'I > 2\s(I)'
_cod_data_source_file c8dt00939b2.cif
_cod_data_source_block 1M
_cod_depositor_comments 'Adding full bibliography for 7046334--7046335.cif.'
_cod_original_cell_volume 91860(4)
_cod_database_code 7046335
_shelx_shelxl_version_number 2014/7
_shelx_space_group_comment
;
The symmetry employed for this shelxl refinement is uniquely defined
by the following loop, which should always be used as a source of
symmetry information in preference to the above space-group names.
They are only intended as comments.
;
_shelx_estimated_absorpt_t_min 0.753
_shelx_estimated_absorpt_t_max 0.768

loop_
_space_group_symop_operation_xyz
'x, y, z'
'-x, -y+1/2, z+1/2'
'-x+1/2, y+1/2, -z'
'x+1/2, -y, -z+1/2'
'z, x, y'
'z+1/2, -x, -y+1/2'
'-z, -x+1/2, y+1/2'
'-z+1/2, x+1/2, -y'
'y, z, x'
'-y+1/2, z+1/2, -x'
'y+1/2, -z, -x+1/2'
'-y, -z+1/2, x+1/2'
'y+3/4, x+1/4, -z+3/4'
'-y+1/4, -x+1/4, -z+1/4'
'y+1/4, -x+3/4, z+3/4'
'-y+3/4, x+3/4, z+1/4'
'x+3/4, z+1/4, -y+3/4'
'-x+3/4, z+3/4, y+1/4'
'-x+1/4, -z+1/4, -y+1/4'
'x+1/4, -z+3/4, y+3/4'
'z+3/4, y+1/4, -x+3/4'
'z+1/4, -y+3/4, x+3/4'
'-z+3/4, y+3/4, x+1/4'
'-z+1/4, -y+1/4, -x+1/4'
'x, y+1/2, z+1/2'
'-x, -y+1, z+1'
'-x+1/2, y+1, -z+1/2'
'x+1/2, -y+1/2, -z+1'
'z, x+1/2, y+1/2'
'z+1/2, -x+1/2, -y+1'
'-z, -x+1, y+1'
'-z+1/2, x+1, -y+1/2'
'y, z+1/2, x+1/2'
'-y+1/2, z+1, -x+1/2'
'y+1/2, -z+1/2, -x+1'
'-y, -z+1, x+1'
'y+3/4, x+3/4, -z+5/4'
'-y+1/4, -x+3/4, -z+3/4'
'y+1/4, -x+5/4, z+5/4'
'-y+3/4, x+5/4, z+3/4'
'x+3/4, z+3/4, -y+5/4'
'-x+3/4, z+5/4, y+3/4'
'-x+1/4, -z+3/4, -y+3/4'
'x+1/4, -z+5/4, y+5/4'
'z+3/4, y+3/4, -x+5/4'
'z+1/4, -y+5/4, x+5/4'
'-z+3/4, y+5/4, x+3/4'
'-z+1/4, -y+3/4, -x+3/4'
'x+1/2, y, z+1/2'
'-x+1/2, -y+1/2, z+1'
'-x+1, y+1/2, -z+1/2'
'x+1, -y, -z+1'
'z+1/2, x, y+1/2'
'z+1, -x, -y+1'
'-z+1/2, -x+1/2, y+1'
'-z+1, x+1/2, -y+1/2'
'y+1/2, z, x+1/2'
'-y+1, z+1/2, -x+1/2'
'y+1, -z, -x+1'
'-y+1/2, -z+1/2, x+1'
'y+5/4, x+1/4, -z+5/4'
'-y+3/4, -x+1/4, -z+3/4'
'y+3/4, -x+3/4, z+5/4'
'-y+5/4, x+3/4, z+3/4'
'x+5/4, z+1/4, -y+5/4'
'-x+5/4, z+3/4, y+3/4'
'-x+3/4, -z+1/4, -y+3/4'
'x+3/4, -z+3/4, y+5/4'
'z+5/4, y+1/4, -x+5/4'
'z+3/4, -y+3/4, x+5/4'
'-z+5/4, y+3/4, x+3/4'
'-z+3/4, -y+1/4, -x+3/4'
'x+1/2, y+1/2, z'
'-x+1/2, -y+1, z+1/2'
'-x+1, y+1, -z'
'x+1, -y+1/2, -z+1/2'
'z+1/2, x+1/2, y'
'z+1, -x+1/2, -y+1/2'
'-z+1/2, -x+1, y+1/2'
'-z+1, x+1, -y'
'y+1/2, z+1/2, x'
'-y+1, z+1, -x'
'y+1, -z+1/2, -x+1/2'
'-y+1/2, -z+1, x+1/2'
'y+5/4, x+3/4, -z+3/4'
'-y+3/4, -x+3/4, -z+1/4'
'y+3/4, -x+5/4, z+3/4'
'-y+5/4, x+5/4, z+1/4'
'x+5/4, z+3/4, -y+3/4'
'-x+5/4, z+5/4, y+1/4'
'-x+3/4, -z+3/4, -y+1/4'
'x+3/4, -z+5/4, y+3/4'
'z+5/4, y+3/4, -x+3/4'
'z+3/4, -y+5/4, x+3/4'
'-z+5/4, y+5/4, x+1/4'
'-z+3/4, -y+3/4, -x+1/4'

loop_
_atom_site_label
_atom_site_type_symbol
_atom_site_fract_x
_atom_site_fract_y
_atom_site_fract_z
_atom_site_U_iso_or_equiv
_atom_site_adp_type
_atom_site_occupancy
_atom_site_site_symmetry_order
_atom_site_calc_flag
_atom_site_refinement_flags_posn
_atom_site_refinement_flags_adp
_atom_site_refinement_flags_occupancy
Zn1 Zn 1.0000 0.0000 0.23274(3) 0.1425(8) Uani 1 2 d S TU P
Zn2 Zn 0.83898(4) 0.10282(4) 0.12620(4) 0.1551(8) Uani 1 1 d . U .
C1 C 0.9067(3) -0.0580(3) 0.0939(2) 0.124(3) Uani 1 1 d D U .
C2 C 0.90196(16) -0.01411(15) 0.12754(15) 0.133(3) Uani 1 1 d DG U .
C3 C 0.89001(14) 0.01428(17) 0.12733(14) 0.120(3) Uani 1 1 d G U .
H3 H 0.8759 0.0196 0.1127 0.144 Uiso 1 1 calc R U .
C4 C 0.89876(16) 0.03483(13) 0.14854(16) 0.127(3) Uani 1 1 d DG U .
C5 C 0.91945(17) 0.02700(16) 0.16997(14) 0.135(3) Uani 1 1 d G U .
H5 H 0.9254 0.0410 0.1845 0.162 Uiso 1 1 calc R U .
C6 C 0.93140(15) -0.00140(18) 0.17019(14) 0.137(3) Uani 1 1 d DG U .
C7 C 0.92266(17) -0.02195(13) 0.14897(17) 0.128(3) Uani 1 1 d G U .
H7 H 0.9308 -0.0414 0.1491 0.153 Uiso 1 1 calc R U .
C8 C 0.8861(3) 0.0643(3) 0.1477(3) 0.139(3) Uani 1 1 d D U .
C9 C 0.9540(3) -0.0111(3) 0.1918(2) 0.134(3) Uani 1 1 d D U .
C10 C 0.6787(3) 0.1452(2) 0.1812(3) 0.130(3) Uani 1 1 d D U .
C11 C 0.71319(15) 0.10365(15) 0.19069(18) 0.134(4) Uani 1 1 d DG U .
C12 C 0.71271(16) 0.07674(17) 0.20567(18) 0.160(5) Uani 1 1 d G U .
H12 H 0.6966 0.0720 0.2183 0.191 Uiso 1 1 calc R U .
C13 C 0.73586(19) 0.05672(13) 0.20211(18) 0.155(5) Uani 1 1 d DG U .
C14 C 0.75948(16) 0.06362(14) 0.18358(18) 0.144(4) Uani 1 1 d G U .
H14 H 0.7753 0.0499 0.1812 0.173 Uiso 1 1 calc R U .
C15 C 0.75996(14) 0.09054(15) 0.16860(16) 0.128(3) Uani 1 1 d DG U .
C16 C 0.73681(16) 0.11055(12) 0.17216(16) 0.128(3) Uani 1 1 d G U .
H16 H 0.7371 0.1289 0.1619 0.153 Uiso 1 1 calc R U .
C17 C 0.7367(4) 0.0287(4) 0.2194(4) 0.209(8) Uani 1 1 d D U .
C18 C 0.7848(3) 0.0994(3) 0.1500(3) 0.137(3) Uani 1 1 d D U .
N1 N 0.9311(2) -0.0685(2) 0.10645(16) 0.123(2) Uani 1 1 d D U .
N2 N 0.8939(2) -0.03352(18) 0.1046(2) 0.133(3) Uani 1 1 d D U .
H2 H 0.8772 -0.0287 0.0957 0.159 Uiso 1 1 calc R U .
N3 N 0.65603(19) 0.1584(2) 0.1949(2) 0.131(3) Uani 1 1 d D U .
N4 N 0.6909(2) 0.1212(2) 0.1952(2) 0.155(4) Uani 1 1 d D U .
H4 H 0.6810 0.1164 0.2113 0.186 Uiso 1 1 calc R U .
O1 O 0.8680(2) 0.06901(18) 0.1273(2) 0.155(3) Uani 1 1 d D U .
O2 O 0.89616(19) 0.08384(18) 0.16694(19) 0.145(3) Uani 1 1 d D U .
O3 O 0.9658(2) 0.0108(2) 0.20786(16) 0.160(3) Uani 1 1 d D U .
O4 O 0.9625(2) -0.0356(2) 0.19372(17) 0.159(3) Uani 1 1 d D U .
O5 O 0.7138(3) 0.0239(3) 0.2363(3) 0.207(5) Uani 1 1 d D U .
O6 O 0.7534(3) 0.01026(19) 0.2147(3) 0.230(6) Uani 1 1 d D U .
O7 O 0.80816(18) 0.08271(17) 0.15160(19) 0.143(3) Uani 1 1 d D U .
O8 O 0.78540(18) 0.1231(2) 0.1347(2) 0.159(3) Uani 1 1 d D U .
O9 O 0.86121(13) 0.13879(13) 0.13879(13) 0.145(4) Uani 1 3 d S TU P

loop_
_atom_site_aniso_label
_atom_site_aniso_U_11
_atom_site_aniso_U_22
_atom_site_aniso_U_33
_atom_site_aniso_U_23
_atom_site_aniso_U_13
_atom_site_aniso_U_12
Zn1 0.189(2) 0.1697(18) 0.0689(9) 0.000 0.000 -0.0158(13)
Zn2 0.1446(12) 0.1643(14) 0.1563(13) -0.0271(10) 0.0280(9) 0.0470(9)
C1 0.105(7) 0.153(8) 0.112(8) -0.032(7) 0.003(5) 0.014(6)
C2 0.129(8) 0.137(7) 0.133(8) -0.034(6) 0.000(6) -0.003(6)
C3 0.107(6) 0.135(6) 0.117(6) -0.024(5) 0.018(5) 0.023(5)
C4 0.125(8) 0.131(7) 0.124(7) -0.029(6) 0.020(5) 0.023(6)
C5 0.153(9) 0.141(7) 0.111(7) -0.007(6) 0.014(5) -0.010(6)
C6 0.186(10) 0.149(8) 0.077(6) -0.001(5) 0.001(5) 0.002(7)
C7 0.142(8) 0.137(8) 0.104(7) -0.008(5) 0.011(5) -0.007(6)
C8 0.155(9) 0.136(7) 0.126(8) -0.009(6) 0.010(6) 0.016(7)
C9 0.153(9) 0.167(9) 0.083(6) -0.010(6) 0.019(5) 0.001(7)
C10 0.131(8) 0.115(7) 0.144(9) 0.028(6) 0.032(6) 0.024(6)
C11 0.159(9) 0.113(7) 0.131(8) 0.034(6) 0.030(6) 0.034(6)
C12 0.173(10) 0.134(8) 0.171(11) 0.053(8) 0.033(8) 0.045(7)
C13 0.170(10) 0.121(8) 0.174(11) 0.041(7) 0.020(7) 0.051(7)
C14 0.160(9) 0.107(7) 0.165(10) 0.005(6) 0.001(7) 0.056(6)
C15 0.138(7) 0.100(6) 0.147(9) -0.022(5) 0.021(6) 0.028(5)
C16 0.142(7) 0.110(6) 0.131(8) 0.015(6) 0.018(6) 0.045(6)
C17 0.182(13) 0.176(13) 0.268(18) 0.094(11) 0.043(11) 0.085(11)
C18 0.151(8) 0.136(8) 0.125(8) -0.022(6) 0.023(6) 0.060(7)
N1 0.126(7) 0.151(8) 0.093(5) -0.026(5) -0.004(5) 0.015(5)
N2 0.124(7) 0.143(6) 0.132(7) -0.039(5) -0.017(5) 0.020(5)
N3 0.110(6) 0.118(6) 0.166(7) 0.052(6) 0.014(5) 0.020(4)
N4 0.157(8) 0.152(7) 0.156(8) 0.066(6) 0.053(6) 0.046(6)
O1 0.149(7) 0.168(6) 0.149(6) -0.044(5) 0.007(5) 0.069(5)
O2 0.161(6) 0.134(6) 0.140(6) -0.035(4) 0.021(5) 0.021(5)
O3 0.194(8) 0.190(7) 0.095(5) -0.009(5) -0.022(5) -0.015(6)
O4 0.213(9) 0.165(7) 0.099(5) 0.004(5) -0.017(5) 0.005(6)
O5 0.179(9) 0.185(9) 0.257(13) 0.091(9) 0.030(8) 0.039(7)
O6 0.280(13) 0.112(6) 0.297(14) 0.073(7) 0.102(11) 0.081(7)
O7 0.129(5) 0.130(5) 0.168(6) -0.008(4) 0.023(4) 0.056(4)
O8 0.143(6) 0.159(7) 0.175(8) 0.017(5) 0.057(5) 0.053(5)
O9 0.145(4) 0.145(4) 0.145(4) -0.031(3) 0.031(3) 0.031(3)

loop_
_atom_type_symbol
_atom_type_description
_atom_type_scat_dispersion_real
_atom_type_scat_dispersion_imag
_atom_type_scat_source
C C 0.0033 0.0016 'International Tables Vol C Tables 4.2.6.8 and 6.1.1.4'
H H 0.0000 0.0000 'International Tables Vol C Tables 4.2.6.8 and 6.1.1.4'
N N 0.0061 0.0033 'International Tables Vol C Tables 4.2.6.8 and 6.1.1.4'
O O 0.0106 0.0060 'International Tables Vol C Tables 4.2.6.8 and 6.1.1.4'
Zn Zn 0.2839 1.4301 'International Tables Vol C Tables 4.2.6.8 and 6.1.1.4'

loop_
_geom_angle_atom_site_label_1
_geom_angle_atom_site_label_2
_geom_angle_atom_site_label_3
_geom_angle
_geom_angle_site_symmetry_1
_geom_angle_site_symmetry_3
O3 Zn1 O3 110.5(5) . 26_744
O3 Zn1 O6 102.3(5) . 44_544
O3 Zn1 O6 119.1(4) 26_744 44_544
O3 Zn1 O6 119.1(4) . 18_645
O3 Zn1 O6 102.3(5) 26_744 18_645
O6 Zn1 O6 104.4(7) 44_544 18_645
O3 Zn1 C17 98.2(6) . 44_544
O3 Zn1 C17 141.1(5) 26_744 44_544
O6 Zn1 C17 25.6(5) 44_544 44_544
O6 Zn1 C17 84.9(6) 18_645 44_544
O3 Zn1 C17 141.2(5) . 18_645
O3 Zn1 C17 98.2(6) 26_744 18_645
O6 Zn1 C17 84.9(6) 44_544 18_645
O6 Zn1 C17 25.6(5) 18_645 18_645
C17 Zn1 C17 72.1(11) 44_544 18_645
O2 Zn2 O9 109.5(3) 31_654 .
O2 Zn2 O1 97.5(4) 31_654 .
O9 Zn2 O1 106.5(4) . .
O2 Zn2 O7 118.5(4) 31_654 .
O9 Zn2 O7 123.5(3) . .
O1 Zn2 O7 95.4(4) . .
N1 C1 N2 119.9(11) . .
N1 C1 N1 125.9(9) . 80_535
N2 C1 N1 114.0(11) . 80_535
C3 C2 C7 120.0 . .
C3 C2 N2 118.0(6) . .
C7 C2 N2 121.9(6) . .
C4 C3 C2 120.0 . .
C5 C4 C3 120.0 . .
C5 C4 C8 121.0(8) . .
C3 C4 C8 118.9(8) . .
C6 C5 C4 120.0 . .
C5 C6 C7 120.0 . .
C5 C6 C9 123.1(7) . .
C7 C6 C9 116.9(7) . .
C6 C7 C2 120.0 . .
O1 C8 O2 126.7(11) . .
O1 C8 C4 115.5(11) . .
O2 C8 C4 117.6(11) . .
O4 C9 O3 121.8(12) . .
O4 C9 C6 123.7(12) . .
O3 C9 C6 114.4(11) . .
N3 C10 N3 127.4(9) . 77_545
N3 C10 N4 116.6(10) . .
N3 C10 N4 114.7(10) 77_545 .
N4 C11 C12 116.5(6) . .
N4 C11 C16 123.5(6) . .
C12 C11 C16 120.0 . .
C11 C12 C13 120.0 . .
C14 C13 C12 120.0 . .
C14 C13 C17 119.2(8) . .
C12 C13 C17 120.7(8) . .
C15 C14 C13 120.0 . .
C14 C15 C16 120.0 . .
C14 C15 C18 122.2(6) . .
C16 C15 C18 117.7(6) . .
C15 C16 C11 120.0 . .
O6 C17 O5 120.8(15) . .
O6 C17 C13 122.5(15) . .
O5 C17 C13 115.5(12) . .
O6 C17 Zn1 50.0(8) . 41_444
O5 C17 Zn1 74.6(8) . 41_444
C13 C17 Zn1 167.6(13) . 41_444
O8 C18 O7 119.9(11) . .
O8 C18 C15 124.2(9) . .
O7 C18 C15 115.7(10) . .
C1 N1 C1 114.0(10) . 59
C1 N2 C2 132.0(10) . .
C10 N3 C10 111.4(10) . 57_554
C11 N4 C10 136.4(10) . .
C8 O1 Zn2 124.8(8) . .
C8 O2 Zn2 125.5(9) . 82_546
C9 O3 Zn1 115.9(9) . .
C17 O6 Zn1 104.5(11) . 41_444
C18 O7 Zn2 105.5(8) . .
Zn2 O9 Zn2 108.8(3) . 82_546
Zn2 O9 Zn2 108.8(3) . 31_654
Zn2 O9 Zn2 108.8(3) 82_546 31_654

loop_
_geom_bond_atom_site_label_1
_geom_bond_atom_site_label_2
_geom_bond_distance
_geom_bond_site_symmetry_2
Zn1 O3 1.970(9) .
Zn1 O3 1.970(9) 26_744
Zn1 O6 2.026(11) 44_544
Zn1 O6 2.026(11) 18_645
Zn1 C17 2.562(13) 44_544
Zn1 C17 2.562(13) 18_645
Zn2 O2 1.931(9) 31_654
Zn2 O9 1.991(4) .
Zn2 O1 2.011(7) .
Zn2 O7 2.018(9) .
C1 N1 1.327(13) .
C1 N2 1.340(11) .
C1 N1 1.380(12) 80_535
C2 C3 1.3900 .
C2 C7 1.3900 .
C2 N2 1.403(10) .
C3 C4 1.3900 .
C4 C5 1.3900 .
C4 C8 1.447(12) .
C5 C6 1.3900 .
C6 C7 1.3900 .
C6 C9 1.478(12) .
C8 O1 1.253(15) .
C8 O2 1.316(14) .
C9 O4 1.173(14) .
C9 O3 1.338(15) .
C10 N3 1.334(13) .
C10 N3 1.355(12) 77_545
C10 N4 1.368(12) .
C11 N4 1.296(10) .
C11 C12 1.3900 .
C11 C16 1.3900 .
C12 C13 1.3900 .
C13 C14 1.3900 .
C13 C17 1.487(13) .
C14 C15 1.3900 .
C15 C16 1.3900 .
C15 C18 1.455(12) .
C17 O6 1.142(15) .
C17 O5 1.301(17) .
C17 Zn1 2.562(13) 41_444
C18 O8 1.274(14) .
C18 O7 1.300(13) .
N1 C1 1.380(12) 59
N3 C10 1.355(12) 57_554
O2 Zn2 1.931(9) 82_546
O6 Zn1 2.026(11) 41_444
O9 Zn2 1.991(4) 82_546
O9 Zn2 1.991(4) 31_654
